data_4346957
loop_
_publ_author_name
'Lu, Ying-Bing'
'Jiang, Xiao-Ming'
'Zhu, Shui-Dong'
'Du, Zi-Yi'
'Liu, Cai-Ming'
'Xie, Yong-Rong'
'Liu, Liang-Xian'

_publ_section_title
;
 Anion Effects on Lanthanide(III) Tetrazole-1-acetate Dinuclear Complexes
 Showing Slow Magnetic Relaxation and Photofluorescent Emission.
;
_journal_issue 8
_journal_name_full 'Inorganic chemistry'
_journal_page_first 3738
_journal_page_last 3749
_journal_paper_doi 10.1021/acs.inorgchem.5b02432
_journal_volume 55
_journal_year 2016
_chemical_formula_moiety Tb2(C3H3N4O2)4(NO3)2(C10N2H8)2
_chemical_formula_sum 'C32 H28 N22 O14 Tb2'
_chemical_formula_weight 1262.60
_chemical_melting_point ?
_chemical_name_common Tb2(C3H3N4O2)4(NO3)2(C10N2H8)2
_chemical_name_systematic
; 
 'Tb2(C3H3N4O2)4(NO3)2(C10N2)2' 
;
_space_group_IT_number 14
_space_group_name_Hall '-P 2ybc'
_space_group_name_H-M_alt 'P 1 21/c 1'
_symmetry_cell_setting monoclinic
_symmetry_space_group_name_H-M 'P 1 21/c 1'
_atom_sites_solution_hydrogens geom
_atom_sites_solution_primary direct
_atom_sites_solution_secondary difmap
_audit_creation_method SHELXL-97
_cell_angle_alpha 90.00
_cell_angle_beta 108.8520(10)
_cell_angle_gamma 90.00
_cell_formula_units_Z 2
_cell_length_a 9.4897(2)
_cell_length_b 20.1798(5)
_cell_length_c 11.9862(3)
_cell_measurement_temperature 296(2)
_cell_volume 2172.23(9)
_computing_cell_refinement 'Bruker SMART'
_computing_data_collection 'Bruker SMART'
_computing_data_reduction 'Bruker SMART'
_computing_molecular_graphics 'Bruker SHELXTL'
_computing_publication_material 'Bruker SHELXTL'
_computing_structure_refinement 'SHELXL-97 (Sheldrick, 1997)'
_computing_structure_solution 'SHELXS-97 (Sheldrick, 1990)'
_diffrn_ambient_temperature 296(2)
_diffrn_measured_fraction_theta_full 0.999
_diffrn_measured_fraction_theta_max 0.999
_diffrn_measurement_device_type 'CCD area detector'
_diffrn_measurement_method 'phi and omega scans'
_diffrn_radiation_monochromator graphite
_diffrn_radiation_source 'fine-focus sealed tube'
_diffrn_radiation_type MoK\a
_diffrn_radiation_wavelength 0.71073
_diffrn_reflns_av_R_equivalents 0.0480
_diffrn_reflns_av_sigmaI/netI 0.0524
_diffrn_reflns_limit_h_max 11
_diffrn_reflns_limit_h_min -10
_diffrn_reflns_limit_k_max 24
_diffrn_reflns_limit_k_min -22
_diffrn_reflns_limit_l_max 14
_diffrn_reflns_limit_l_min -14
_diffrn_reflns_number 14000
_diffrn_reflns_theta_full 25.49
_diffrn_reflns_theta_max 25.49
_diffrn_reflns_theta_min 2.02
_exptl_absorpt_coefficient_mu 3.321
_exptl_absorpt_correction_T_max 0.7456
_exptl_absorpt_correction_T_min 0.6592
_exptl_absorpt_correction_type multi-scan
_exptl_absorpt_process_details 'SADABS (Bruker, 2008)'
_exptl_crystal_colour 'pale yellow'
_exptl_crystal_density_diffrn 1.930
_exptl_crystal_density_meas ?
_exptl_crystal_density_method 'not measured'
_exptl_crystal_description blanket
_exptl_crystal_F_000 1232
_exptl_crystal_size_max 0.15
_exptl_crystal_size_mid 0.12
_exptl_crystal_size_min 0.04
_refine_diff_density_max 0.797
_refine_diff_density_min -0.647
_refine_diff_density_rms '0.113 complex 5'
_refine_ls_extinction_method none
_refine_ls_goodness_of_fit_ref 0.985
_refine_ls_hydrogen_treatment constr
_refine_ls_matrix_type full
_refine_ls_number_parameters 311
_refine_ls_number_reflns 4045
_refine_ls_number_restraints 0
_refine_ls_restrained_S_all 0.985
_refine_ls_R_factor_all 0.0516
_refine_ls_R_factor_gt 0.0317
_refine_ls_shift/su_max 0.012
_refine_ls_shift/su_mean 0.001
_refine_ls_structure_factor_coef Fsqd
_refine_ls_weighting_details 'calc w=1/[\s^2^(Fo^2^)+(0.0290P)^2^+0.0000P] where P=(Fo^2^+2Fc^2^)/3'
_refine_ls_weighting_scheme calc
_refine_ls_wR_factor_gt 0.0593
_refine_ls_wR_factor_ref 0.0669
_reflns_number_gt 3106
_reflns_number_total 4045
_reflns_threshold_expression >2sigma(I)
_cod_data_source_file ic5b02432_si_002.cif
_cod_data_source_block 14
_cod_depositor_comments
;
The following automatic conversions were performed:

data item '_chemical_melting_point' value 'not measured' was changed
to '?' -- the value is undefined or not given.

data item '_exptl_absorpt_correction_type' value 'Multi-scan' was
changed to 'multi-scan' in accordance with the
/home/saulius/struct/COD-crude-data/automatic-downloads/DataCite-retrospective/ACS/depositions/lib/dictionaries/cif_core.dic
dictionary named 'cif_core.dic' version 2.4.2 last updated on
2011-04-26.

data item '_exptl_crystal_density_meas' value 'not measured' was
changed to '?' -- the value is perceived as not measured.

Automatic conversion script
Id: cif_fix_values 6909 2019-04-08 15:41:33Z antanas 
;
_cod_original_sg_symbol_H-M P2(1)/c
_cod_database_code 4346957

loop_
_symmetry_equiv_pos_as_xyz
'x, y, z'
'-x, y+1/2, -z+1/2'
'-x, -y, -z'
'x, -y-1/2, z-1/2'

loop_
_atom_site_label
_atom_site_type_symbol
_atom_site_fract_x
_atom_site_fract_y
_atom_site_fract_z
_atom_site_U_iso_or_equiv
_atom_site_adp_type
_atom_site_occupancy
_atom_site_symmetry_multiplicity
_atom_site_calc_flag
_atom_site_refinement_flags
Tb1 Tb 0.363919(14) 0.510695(7) 0.334076(11) 0.02561(4) Uani 1 1 d .
C6 C 0.7202(3) 0.55821(14) 0.4395(2) 0.0284(8) Uani 1 1 d .
C12 C 0.1671(3) 0.44657(15) 0.0625(2) 0.0374(9) Uani 1 1 d .
C3 C 0.5269(3) 0.38945(14) 0.4070(2) 0.0297(8) Uani 1 1 d .
C11 C 0.2581(3) 0.49857(15) 0.0325(2) 0.0396(9) Uani 1 1 d .
C13 C 0.0837(4) 0.40206(16) -0.0205(3) 0.0533(12) Uani 1 1 d .
H13A H 0.0835 0.4044 -0.0981 0.064 Uiso 1 1 calc R
C2 C 0.5537(3) 0.31767(14) 0.4440(2) 0.0355(9) Uani 1 1 d .
H2A H 0.6599 0.3093 0.4752 0.043 Uiso 1 1 calc R
H2B H 0.5110 0.3085 0.5058 0.043 Uiso 1 1 calc R
C14 C 0.0009(4) 0.35436(18) 0.0121(3) 0.0599(13) Uani 1 1 d .
H14A H -0.0570 0.3249 -0.0437 0.072 Uiso 1 1 calc R
C5 C 0.8497(3) 0.58092(15) 0.4004(2) 0.0344(9) Uani 1 1 d .
H5A H 0.8950 0.5426 0.3770 0.041 Uiso 1 1 calc R
H5B H 0.8123 0.6095 0.3322 0.041 Uiso 1 1 calc R
C16 C 0.0895(3) 0.39626(17) 0.2039(3) 0.0481(10) Uani 1 1 d .
H16A H 0.0913 0.3941 0.2819 0.058 Uiso 1 1 calc R
C15 C 0.0040(4) 0.35038(17) 0.1258(3) 0.0561(12) Uani 1 1 d .
H15A H -0.0494 0.3180 0.1501 0.067 Uiso 1 1 calc R
C8 C 0.4319(4) 0.59584(18) -0.0135(3) 0.0566(11) Uani 1 1 d .
H8A H 0.4933 0.6288 -0.0267 0.068 Uiso 1 1 calc R
C7 C 0.4321(4) 0.58084(17) 0.0989(3) 0.0504(11) Uani 1 1 d .
H7A H 0.4935 0.6055 0.1612 0.060 Uiso 1 1 calc R
C9 C 0.3377(4) 0.56026(19) -0.1050(3) 0.0655(13) Uani 1 1 d .
H9A H 0.3347 0.5688 -0.1820 0.079 Uiso 1 1 calc R
N11 N 0.1699(2) 0.44350(13) 0.1751(2) 0.0370(8) Uani 1 1 d .
N5 N 0.9626(2) 0.61644(12) 0.49279(19) 0.0308(7) Uani 1 1 d .
N9 N 0.1707(3) 0.62530(13) 0.2960(2) 0.0421(8) Uani 1 1 d .
N1 N 0.4869(3) 0.27455(12) 0.3443(2) 0.0417(8) Uani 1 1 d .
N10 N 0.3497(3) 0.53322(13) 0.12366(19) 0.0373(7) Uani 1 1 d .
N6 N 1.0835(3) 0.58671(13) 0.5669(2) 0.0449(8) Uani 1 1 d .
C1 C 0.5318(4) 0.25727(17) 0.2553(3) 0.0616(13) Uani 1 1 d .
H1A H 0.6257 0.2658 0.2500 0.074 Uiso 1 1 calc R
N7 N 1.1615(3) 0.63303(14) 0.6333(2) 0.0492(9) Uani 1 1 d .
N8 N 1.0952(3) 0.69201(15) 0.6053(3) 0.0630(11) Uani 1 1 d .
N2 N 0.3449(3) 0.25467(16) 0.3203(3) 0.0774(12) Uani 1 1 d .
C4 C 0.9713(4) 0.67969(18) 0.5169(3) 0.0574(13) Uani 1 1 d .
H4A H 0.9013 0.7113 0.4781 0.069 Uiso 1 1 calc R
N3 N 0.3120(4) 0.22591(17) 0.2194(3) 0.0930(14) Uani 1 1 d .
N4 N 0.4248(4) 0.22646(16) 0.1756(3) 0.0814(13) Uani 1 1 d .
O3 O 0.6036(2) 0.54646(10) 0.35497(15) 0.0350(6) Uani 1 1 d .
O6 O 0.1278(2) 0.56668(11) 0.30450(18) 0.0436(7) Uani 1 1 d .
O5 O 0.3000(2) 0.63054(11) 0.28814(19) 0.0482(7) Uani 1 1 d .
O2 O 0.4588(2) 0.40470(10) 0.30342(16) 0.0365(6) Uani 1 1 d .
O7 O 0.0931(3) 0.67288(12) 0.2958(2) 0.0685(9) Uani 1 1 d .
O4 O 0.7411(2) 0.55165(10) 0.54729(15) 0.0330(6) Uani 1 1 d .
O1 O 0.5695(2) 0.43286(9) 0.48803(16) 0.0348(6) Uani 1 1 d .
C10 C 0.2482(4) 0.51223(17) -0.0831(3) 0.0548(10) Uiso 1 1 d .
H10A H 0.1817 0.4891 -0.1450 0.066 Uiso 1 1 calc R

loop_
_atom_site_aniso_label
_atom_site_aniso_U_11
_atom_site_aniso_U_22
_atom_site_aniso_U_33
_atom_site_aniso_U_23
_atom_site_aniso_U_13
_atom_site_aniso_U_12
Tb1 0.02407(7) 0.03272(8) 0.01913(6) -0.00205(6) 0.00573(5) -0.00325(7)
C6 0.0326(15) 0.0249(16) 0.0282(14) 0.0005(12) 0.0105(12) -0.0014(13)
C12 0.0368(17) 0.0360(18) 0.0301(16) -0.0013(13) -0.0019(13) 0.0133(15)
C3 0.0263(14) 0.0317(17) 0.0358(15) -0.0075(12) 0.0167(12) -0.0064(13)
C11 0.0464(17) 0.050(2) 0.0198(13) 0.0013(13) 0.0074(12) 0.0205(16)
C13 0.070(2) 0.050(2) 0.0272(17) -0.0089(15) -0.0016(17) 0.007(2)
C2 0.0360(17) 0.0328(18) 0.0341(16) -0.0045(13) 0.0064(13) -0.0048(15)
C14 0.062(2) 0.047(2) 0.049(2) -0.0185(17) -0.0121(18) -0.0013(19)
C5 0.0300(16) 0.0417(19) 0.0288(15) 0.0041(13) 0.0059(12) -0.0014(15)
C16 0.0376(18) 0.061(2) 0.0446(18) -0.0120(16) 0.0122(15) -0.0117(18)
C15 0.050(2) 0.054(2) 0.054(2) -0.0144(18) 0.0020(17) -0.0121(19)
C8 0.0576(19) 0.070(2) 0.0514(19) 0.0292(17) 0.0304(15) 0.0145(19)
C7 0.050(2) 0.060(2) 0.0396(18) 0.0138(16) 0.0119(15) 0.0024(18)
C9 0.080(2) 0.088(3) 0.0268(17) 0.0158(17) 0.0154(16) 0.034(2)
N11 0.0264(14) 0.0486(16) 0.0284(13) -0.0095(11) -0.0016(11) -0.0018(12)
N5 0.0231(12) 0.0356(15) 0.0339(12) 0.0088(10) 0.0095(10) -0.0042(11)
N9 0.0473(15) 0.0509(17) 0.0258(13) 0.0011(12) 0.0085(11) 0.0122(14)
N1 0.0376(14) 0.0337(15) 0.0482(16) -0.0088(12) 0.0061(12) -0.0034(13)
N10 0.0366(14) 0.0471(16) 0.0251(12) 0.0036(11) 0.0057(10) 0.0013(13)
N6 0.0315(14) 0.0512(17) 0.0458(16) 0.0083(13) 0.0039(12) 0.0066(13)
C1 0.059(2) 0.061(2) 0.062(2) -0.0255(19) 0.0150(19) 0.004(2)
N7 0.0338(15) 0.0608(19) 0.0460(16) 0.0030(14) 0.0031(12) -0.0094(14)
N8 0.0511(18) 0.0515(19) 0.071(2) -0.0086(16) -0.0018(16) -0.0140(16)
N2 0.0516(19) 0.071(2) 0.101(2) -0.0418(18) 0.0136(18) -0.0195(17)
C4 0.041(2) 0.039(2) 0.071(3) 0.0078(18) -0.0105(18) 0.0001(18)
N3 0.061(2) 0.079(2) 0.114(3) -0.054(2) -0.007(2) -0.0101(19)
N4 0.077(2) 0.077(2) 0.070(2) -0.0426(17) -0.0048(18) 0.005(2)
O3 0.0281(10) 0.0505(13) 0.0241(10) 0.0013(9) 0.0054(8) -0.0117(10)
O6 0.0334(11) 0.0425(13) 0.0547(13) 0.0013(10) 0.0137(10) -0.0010(11)
O5 0.0469(12) 0.0475(14) 0.0547(13) 0.0058(11) 0.0227(10) 0.0001(12)
O2 0.0359(11) 0.0439(13) 0.0257(10) -0.0047(9) 0.0045(9) 0.0021(10)
O7 0.0801(16) 0.0560(16) 0.0769(17) 0.0073(13) 0.0357(13) 0.0326(14)
O4 0.0292(10) 0.0445(13) 0.0247(9) -0.0028(9) 0.0077(8) -0.0108(10)
O1 0.0384(11) 0.0353(12) 0.0324(10) -0.0100(9) 0.0136(8) -0.0084(10)

loop_
_atom_type_symbol
_atom_type_description
_atom_type_scat_dispersion_real
_atom_type_scat_dispersion_imag
_atom_type_scat_source
C C 0.0033 0.0016 'International Tables Vol C Tables 4.2.6.8 and 6.1.1.4'
H H 0.0000 0.0000 'International Tables Vol C Tables 4.2.6.8 and 6.1.1.4'
N N 0.0061 0.0033 'International Tables Vol C Tables 4.2.6.8 and 6.1.1.4'
O O 0.0106 0.0060 'International Tables Vol C Tables 4.2.6.8 and 6.1.1.4'
Tb Tb -0.1723 4.1537 'International Tables Vol C Tables 4.2.6.8 and 6.1.1.4'

loop_
_geom_angle_atom_site_label_1
_geom_angle_atom_site_label_2
_geom_angle_atom_site_label_3
_geom_angle
_geom_angle_site_symmetry_1
_geom_angle_site_symmetry_3
O1 Tb1 O3 77.39(7) 3_666 .
O1 Tb1 O4 75.47(7) 3_666 3_666
O3 Tb1 O4 133.94(6) . 3_666
O1 Tb1 O2 125.16(6) 3_666 .
O3 Tb1 O2 83.70(7) . .
O4 Tb1 O2 82.44(7) 3_666 .
O1 Tb1 O6 82.54(7) 3_666 .
O3 Tb1 O6 134.12(7) . .
O4 Tb1 O6 77.63(7) 3_666 .
O2 Tb1 O6 140.11(7) . .
O1 Tb1 O5 72.73(7) 3_666 .
O3 Tb1 O5 83.28(7) . .
O4 Tb1 O5 121.95(7) 3_666 .
O2 Tb1 O5 154.54(7) . .
O6 Tb1 O5 51.28(7) . .
O1 Tb1 N10 137.87(8) 3_666 .
O3 Tb1 N10 77.64(7) . .
O4 Tb1 N10 143.69(7) 3_666 .
O2 Tb1 N10 84.77(7) . .
O6 Tb1 N10 91.23(8) . .
O5 Tb1 N10 71.10(8) . .
O1 Tb1 N11 149.22(8) 3_666 .
O3 Tb1 N11 133.39(7) . .
O4 Tb1 N11 79.84(7) 3_666 .
O2 Tb1 N11 68.25(7) . .
O6 Tb1 N11 74.40(7) . .
O5 Tb1 N11 106.35(7) . .
N10 Tb1 N11 63.86(8) . .
O1 Tb1 O1 74.71(7) 3_666 .
O3 Tb1 O1 69.04(6) . .
O4 Tb1 O1 68.30(6) 3_666 .
O2 Tb1 O1 50.47(6) . .
O6 Tb1 O1 142.66(7) . .
O5 Tb1 O1 140.98(6) . .
N10 Tb1 O1 125.38(7) . .
N11 Tb1 O1 112.64(7) . .
O1 Tb1 C3 100.29(7) 3_666 .
O3 Tb1 C3 79.61(7) . .
O4 Tb1 C3 69.63(8) 3_666 .
O2 Tb1 C3 25.12(7) . .
O6 Tb1 C3 145.05(8) . .
O5 Tb1 C3 162.61(7) . .
N10 Tb1 C3 107.87(8) . .
N11 Tb1 C3 87.85(7) . .
O1 Tb1 C3 26.13(6) . .
O1 Tb1 N9 73.91(6) 3_666 .
O3 Tb1 N9 108.49(7) . .
O4 Tb1 N9 98.78(7) 3_666 .
O2 Tb1 N9 160.04(6) . .
O6 Tb1 N9 25.66(7) . .
O5 Tb1 N9 25.84(7) . .
N10 Tb1 N9 82.64(8) . .
N11 Tb1 N9 92.25(7) . .
O1 Tb1 N9 148.21(6) . .
C3 Tb1 N9 168.21(8) . .
O1 Tb1 Tb1 40.78(5) 3_666 3_666
O3 Tb1 Tb1 68.37(4) . 3_666
O4 Tb1 Tb1 66.70(4) 3_666 3_666
O2 Tb1 Tb1 84.39(4) . 3_666
O6 Tb1 Tb1 117.59(5) . 3_666
O5 Tb1 Tb1 110.74(5) . 3_666
N10 Tb1 Tb1 145.21(5) . 3_666
N11 Tb1 Tb1 139.27(6) . 3_666
O1 Tb1 Tb1 33.94(4) . 3_666
C3 Tb1 Tb1 59.71(5) . 3_666
N9 Tb1 Tb1 114.52(5) . 3_666
O4 C6 O3 128.1(3) . .
O4 C6 C5 118.4(2) . .
O3 C6 C5 113.4(2) . .
N11 C12 C13 120.9(3) . .
N11 C12 C11 117.1(2) . .
C13 C12 C11 122.0(3) . .
O2 C3 O1 121.9(3) . .
O2 C3 C2 121.1(2) . .
O1 C3 C2 116.9(2) . .
O2 C3 Tb1 55.18(14) . .
O1 C3 Tb1 69.73(14) . .
C2 C3 Tb1 157.97(19) . .
C10 C11 N10 121.6(3) . .
C10 C11 C12 122.0(3) . .
N10 C11 C12 116.4(3) . .
C12 C13 C14 119.7(3) . .
C12 C13 H13A 120.1 . .
C14 C13 H13A 120.1 . .
N1 C2 C3 110.2(2) . .
N1 C2 H2A 109.6 . .
C3 C2 H2A 109.6 . .
N1 C2 H2B 109.6 . .
C3 C2 H2B 109.6 . .
H2A C2 H2B 108.1 . .
C15 C14 C13 119.9(3) . .
C15 C14 H14A 120.1 . .
C13 C14 H14A 120.1 . .
N5 C5 C6 112.6(2) . .
N5 C5 H5A 109.1 . .
C6 C5 H5A 109.1 . .
N5 C5 H5B 109.1 . .
C6 C5 H5B 109.1 . .
H5A C5 H5B 107.8 . .
N11 C16 C15 124.4(3) . .
N11 C16 H16A 117.8 . .
C15 C16 H16A 117.8 . .
C14 C15 C16 117.4(4) . .
C14 C15 H15A 121.3 . .
C16 C15 H15A 121.3 . .
C7 C8 C9 117.4(3) . .
C7 C8 H8A 121.3 . .
C9 C8 H8A 121.3 . .
N10 C7 C8 124.1(3) . .
N10 C7 H7A 118.0 . .
C8 C7 H7A 118.0 . .
C10 C9 C8 120.1(3) . .
C10 C9 H9A 119.9 . .
C8 C9 H9A 119.9 . .
C12 N11 C16 117.8(3) . .
C12 N11 Tb1 119.88(19) . .
C16 N11 Tb1 121.21(19) . .
C4 N5 N6 108.1(2) . .
C4 N5 C5 128.9(2) . .
N6 N5 C5 123.0(2) . .
O7 N9 O5 122.5(3) . .
O7 N9 O6 122.0(3) . .
O5 N9 O6 115.4(2) . .
O7 N9 Tb1 171.4(2) . .
O5 N9 Tb1 59.90(14) . .
O6 N9 Tb1 56.27(14) . .
C1 N1 N2 108.1(3) . .
C1 N1 C2 131.1(3) . .
N2 N1 C2 119.8(3) . .
C7 N10 C11 117.7(3) . .
C7 N10 Tb1 120.47(19) . .
C11 N10 Tb1 121.9(2) . .
N7 N6 N5 106.3(2) . .
N4 C1 N1 109.9(4) . .
N4 C1 H1A 125.1 . .
N1 C1 H1A 125.1 . .
N6 N7 N8 111.1(2) . .
N7 N8 C4 104.9(3) . .
N3 N2 N1 105.0(3) . .
N5 C4 N8 109.6(3) . .
N5 C4 H4A 125.2 . .
N8 C4 H4A 125.2 . .
N4 N3 N2 112.6(3) . .
N3 N4 C1 104.5(3) . .
C6 O3 Tb1 136.19(19) . .
N9 O6 Tb1 98.06(16) . .
N9 O5 Tb1 94.27(17) . .
C3 O2 Tb1 99.70(17) . .
C6 O4 Tb1 136.59(17) . 3_666
C3 O1 Tb1 164.83(19) . 3_666
C3 O1 Tb1 84.14(15) . .
Tb1 O1 Tb1 105.29(7) 3_666 .
C9 C10 C11 119.1(3) . .
C9 C10 H10A 120.4 . .
C11 C10 H10A 120.4 . .

loop_
_geom_bond_atom_site_label_1
_geom_bond_atom_site_label_2
_geom_bond_distance
_geom_bond_site_symmetry_2
Tb1 O1 2.3179(18) 3_666
Tb1 O3 2.3216(19) .
Tb1 O4 2.348(2) 3_666
Tb1 O2 2.395(2) .
Tb1 O6 2.431(2) .
Tb1 O5 2.511(2) .
Tb1 N10 2.523(2) .
Tb1 N11 2.567(2) .
Tb1 O1 2.7115(18) .
Tb1 C3 2.876(3) .
Tb1 N9 2.894(3) .
Tb1 Tb1 4.0049(2) 3_666
C6 O4 1.250(3) .
C6 O3 1.257(3) .
C6 C5 1.520(4) .
C12 N11 1.342(4) .
C12 C13 1.384(4) .
C12 C11 1.475(4) .
C3 O2 1.239(3) .
C3 O1 1.273(3) .
C3 C2 1.512(4) .
C11 C10 1.386(5) .
C11 N10 1.351(4) .
C13 C14 1.376(5) .
C13 H13A 0.9300 .
C2 N1 1.448(4) .
C2 H2A 0.9700 .
C2 H2B 0.9700 .
C14 C15 1.356(5) .
C14 H14A 0.9300 .
C5 N5 1.456(3) .
C5 H5A 0.9700 .
C5 H5B 0.9700 .
C16 N11 1.334(4) .
C16 C15 1.379(4) .
C16 H16A 0.9300 .
C15 H15A 0.9300 .
C8 C7 1.381(5) .
C8 C9 1.372(5) .
C8 H8A 0.9300 .
C7 N10 1.331(4) .
C7 H7A 0.9300 .
C9 C10 1.369(5) .
C9 H9A 0.9300 .
N5 C4 1.306(4) .
N5 N6 1.344(3) .
N9 O7 1.210(3) .
N9 O5 1.265(3) .
N9 O6 1.266(3) .
N1 C1 1.318(4) .
N1 N2 1.345(4) .
N6 N7 1.294(3) .
C1 N4 1.305(4) .
C1 H1A 0.9300 .
N7 N8 1.337(4) .
N8 C4 1.328(4) .
N2 N3 1.286(5) .
C4 H4A 0.9300 .
N3 N4 1.335(5) .
O4 Tb1 2.348(2) 3_666
O1 Tb1 2.3179(18) 3_666
C10 H10A 0.9300 .
